data_4075439
loop_
_publ_author_name
'Bambirra, Sergio'
'Meetsma, Auke'
'Hessen, Bart'
'Bruins, Andries P.'

_publ_section_title
;
 Cationic Group 3 Alkyl Complexes with Isopropyl-Substituted
 Triazacyclononane-amide Ligands:&#x00A0; Synthesis, Structure, and
 Thermal Decomposition Processes
;
_journal_issue 14
_journal_name_full Organometallics
_journal_page_first 3486
_journal_paper_doi 10.1021/om060278l
_journal_volume 25
_journal_year 2006
_chemical_compound_source 'see text'
_chemical_formula_moiety 'C26 H60 N4 O Si2 Y, C24 H20 B, C4 H8 O'
_chemical_formula_sum 'C54 H88 B N4 O2 Si2 Y'
_chemical_formula_weight 981.21
_chemical_name_systematic ' ?'
_space_group_IT_number 61
_symmetry_cell_setting orthorhombic
_symmetry_Int_Tables_number 61
_symmetry_space_group_name_Hall '-P 2ac 2ab'
_symmetry_space_group_name_H-M 'P b c a'
_atom_sites_solution_hydrogens geom
_atom_sites_solution_primary heavy
_atom_sites_solution_secondary direct
_audit_creation_date '2004-04-19  11:48:25'
_audit_creation_method
;
 PLATON <TABLE ACC> option
 SHELXL97-2 & Manual Editing
;
_audit_update_record
;
 ?
;
_cell_angle_alpha 90
_cell_angle_beta 90
_cell_angle_gamma 90
_cell_formula_units_Z 8
_cell_length_a 17.775(2)
_cell_length_b 20.181(2)
_cell_length_c 30.309(3)
_cell_measurement_reflns_used 4199
_cell_measurement_temperature 100(1)
_cell_measurement_theta_max 22.04
_cell_measurement_theta_min 2.29
_cell_volume 10872(2)
_computing_cell_refinement 'SAINTPLUS, Version 6.02A, (Bruker, 2000)'
_computing_data_collection 'SMART, Version 5.624, (Bruker, 2001)'
_computing_data_reduction 'XPREP, Version 5.1/NT, (Bruker, 2000)'
_computing_molecular_graphics
;
 PLUTO (Meetsma, 2003)
 PLATON (Spek, 1994)
;
_computing_publication_material 'PLATON (Spek, 1990)'
_computing_structure_refinement 'SHELXL-97 (Sheldrick, 1997)'
_computing_structure_solution
;
 DIRDIF-99 (Beurskens et al., 1999)
;
_diffrn_ambient_temperature 100(1)
_diffrn_detector_area_resol_mean '4096x4096 / 62x62 (binned 512)'
_diffrn_measured_fraction_theta_full 0.997
_diffrn_measured_fraction_theta_max 0.992
_diffrn_measurement_device_type
;
  Bruker Smart Apex
;
_diffrn_measurement_method 'phi and omega scans'
_diffrn_radiation_detector
;
  CCD area-detector
;
_diffrn_radiation_monochromator 'parallel mounted graphite'
_diffrn_radiation_source 'fine focus sealed Siemens Mo tube '
_diffrn_radiation_type MoK\a
_diffrn_radiation_wavelength 0.71073
_diffrn_reflns_av_R_equivalents 0.1212
_diffrn_reflns_av_sigmaI/netI 0.1374
_diffrn_reflns_limit_h_max 21
_diffrn_reflns_limit_h_min -21
_diffrn_reflns_limit_k_max 20
_diffrn_reflns_limit_k_min -20
_diffrn_reflns_limit_l_max 36
_diffrn_reflns_limit_l_min -36
_diffrn_reflns_number 38839
_diffrn_reflns_reduction_process
;
 Intensity data were corrected for Lorentz and polarization
  effects, decay and absorption and reduced to F~o~^2^
  using SAINT (Bruker, 2000) and SADABS (Sheldrick, 2001)
;
_diffrn_reflns_theta_full 25.00
_diffrn_reflns_theta_max 25.35
_diffrn_reflns_theta_min 2.42
_exptl_absorpt_coefficient_mu 1.159
_exptl_absorpt_correction_T_max 0.9663
_exptl_absorpt_correction_T_min 0.6962
_exptl_absorpt_correction_type multi-scan
_exptl_absorpt_process_details '(SADABS, Sheldrick, Bruker, 2001))'
_exptl_crystal_colour colorless
_exptl_crystal_density_diffrn 1.199
_exptl_crystal_density_method 'not measured'
_exptl_crystal_description platelet
_exptl_crystal_F_000 4224
_exptl_crystal_size_max 0.42
_exptl_crystal_size_mid 0.21
_exptl_crystal_size_min 0.03
_refine_diff_density_max 0.756
_refine_diff_density_min -0.760
_refine_diff_density_rms 0.087
_refine_ls_extinction_method none
_refine_ls_goodness_of_fit_ref 0.972
_refine_ls_hydrogen_treatment constr
_refine_ls_matrix_type full
_refine_ls_number_parameters 539
_refine_ls_number_reflns 8891
_refine_ls_number_restraints 0
_refine_ls_restrained_S_all 0.972
_refine_ls_R_factor_all 0.1218
_refine_ls_R_factor_gt 0.0622
_refine_ls_shift/su_max 0.001
_refine_ls_shift/su_mean 0.000
_refine_ls_structure_factor_coef Fsqd
_refine_ls_weighting_details 'calc w=1/[\s^2^(Fo^2^)+(0.0696P)^2^+0.0P] where P=(Fo^2^+2Fc^2^)/3'
_refine_ls_weighting_scheme calc
_refine_ls_wR_factor_gt 0.1444
_refine_ls_wR_factor_ref 0.1637
_reflns_number_gt 5099
_reflns_number_total 8891
_reflns_threshold_expression I>2\s(I)
_cod_data_source_file om060278lrom20060330_071339.cif
_cod_data_source_block global
_cod_depositor_comments
;
The following automatic conversions were performed:

'_symmetry_cell_setting' value 'Orthorhombic' changed to
'orthorhombic' according to
/home/saulius/struct/CIF-dictionaries/cif_core.dic dictionary named
'cif_core.dic' version 2.4.1 from
2010-06-29.

'_exptl_absorpt_correction_type' value 'Multi-Scan'
changed to 'multi-scan' according to
/home/saulius/struct/CIF-dictionaries/cif_core.dic dictionary named
'cif_core.dic' version 2.4.1 from 2010-06-29.

Automatic conversion script
Id: cif_fix_values 1715 2011-07-08 13:25:40Z adriana 
;
_cod_database_code 4075439
_vrn_publ_code_squeezed_elec 0.0
_vrn_publ_code_void_volume 1485.6
_vrn_publ_code_frame_time_sec 10.0
_vrn_publ_code_meas_time_hour 8.0

loop_
_symmetry_equiv_pos_as_xyz
x,y,z
1/2-x,-y,1/2+z
1/2+x,1/2-y,-z
-x,1/2+y,1/2-z
-x,-y,-z
1/2+x,y,1/2-z
1/2-x,1/2+y,z
x,1/2-y,1/2+z

loop_
_atom_site_aniso_label
_atom_site_aniso_U_11
_atom_site_aniso_U_22
_atom_site_aniso_U_33
_atom_site_aniso_U_23
_atom_site_aniso_U_13
_atom_site_aniso_U_12
Y1 0.0165(2) 0.0192(4) 0.0278(3) 0.0005(2) 0.0007(2) 0.0006(2)
Si11 0.0180(7) 0.0222(10) 0.0303(8) -0.0027(7) -0.0008(6) -0.0033(6)
Si12 0.0266(8) 0.0453(13) 0.0414(9) 0.0075(8) 0.0040(7) 0.0046(8)
O1 0.0166(16) 0.015(2) 0.039(2) -0.0034(16) 0.0003(14) -0.0012(15)
N11 0.023(2) 0.012(3) 0.030(2) 0.003(2) -0.0006(18) -0.0030(18)
N12 0.022(2) 0.015(3) 0.039(3) -0.001(2) 0.0004(19) 0.0019(19)
N13 0.023(2) 0.018(3) 0.022(2) 0.0000(18) -0.0031(17) 0.0040(18)
N14 0.0177(19) 0.025(3) 0.024(2) 0.0046(19) -0.0014(16) 0.0021(19)
C11 0.030(3) 0.017(4) 0.049(4) 0.001(3) -0.004(2) -0.002(3)
C12 0.029(3) 0.017(4) 0.051(3) -0.001(3) -0.002(2) 0.001(2)
C13 0.022(2) 0.015(4) 0.044(3) 0.000(2) -0.009(2) 0.000(2)
C14 0.018(2) 0.021(4) 0.035(3) 0.004(2) -0.009(2) -0.002(2)
C15 0.025(3) 0.028(4) 0.023(3) 0.007(2) 0.001(2) 0.002(2)
C16 0.023(3) 0.024(4) 0.033(3) 0.010(2) 0.001(2) -0.003(2)
C17 0.029(3) 0.022(4) 0.046(3) -0.007(3) 0.006(2) 0.005(3)
C18 0.042(3) 0.036(4) 0.050(4) -0.019(3) -0.011(3) 0.011(3)
C19 0.033(3) 0.045(5) 0.066(4) -0.013(3) 0.001(3) 0.013(3)
C110 0.022(3) 0.020(4) 0.028(3) -0.002(2) -0.006(2) -0.001(2)
C111 0.023(3) 0.020(4) 0.041(3) 0.003(3) -0.004(2) 0.000(2)
C112 0.038(3) 0.038(4) 0.032(3) 0.002(3) -0.008(2) -0.005(3)
C113 0.029(3) 0.031(4) 0.039(3) -0.004(3) -0.002(2) -0.005(3)
C114 0.018(2) 0.028(4) 0.029(3) -0.002(2) 0.004(2) 0.000(2)
C115 0.022(2) 0.023(4) 0.025(3) -0.003(2) -0.004(2) 0.004(2)
C116 0.045(3) 0.050(5) 0.032(3) -0.002(3) -0.006(3) 0.006(3)
C117 0.021(3) 0.047(4) 0.038(3) 0.011(3) -0.003(2) 0.005(3)
C118 0.026(3) 0.039(4) 0.026(3) 0.011(3) -0.002(2) -0.002(3)
C120 0.032(3) 0.049(5) 0.048(4) 0.007(3) 0.003(3) -0.012(3)
C121 0.037(3) 0.079(6) 0.076(5) 0.038(4) 0.021(3) 0.019(4)
C122 0.043(3) 0.045(5) 0.060(4) -0.001(3) 0.004(3) -0.002(3)
C123 0.015(2) 0.030(4) 0.034(3) -0.005(3) 0.009(2) -0.005(2)
C124 0.019(2) 0.017(4) 0.039(3) 0.002(2) 0.000(2) -0.004(2)
C125 0.019(2) 0.026(4) 0.034(3) 0.007(2) 0.005(2) 0.001(2)
C126 0.017(2) 0.019(4) 0.050(3) -0.003(3) 0.005(2) -0.003(2)
C21 0.013(2) 0.019(4) 0.036(3) -0.004(2) -0.002(2) 0.005(2)
C22 0.025(3) 0.016(4) 0.037(3) 0.008(2) 0.001(2) 0.004(2)
C23 0.021(3) 0.032(5) 0.039(3) 0.005(3) 0.002(2) 0.007(3)
C24 0.023(3) 0.036(5) 0.042(3) 0.015(3) 0.004(2) 0.001(3)
C25 0.022(3) 0.021(4) 0.050(4) 0.003(3) -0.002(3) -0.006(2)
C26 0.020(2) 0.024(4) 0.038(3) 0.002(3) -0.004(2) 0.000(2)
C27 0.020(2) 0.021(4) 0.029(3) 0.008(2) -0.001(2) -0.003(2)
C28 0.014(2) 0.021(4) 0.036(3) 0.006(2) 0.005(2) -0.002(2)
C29 0.029(3) 0.017(4) 0.047(3) -0.004(3) 0.002(2) -0.005(2)
C210 0.020(3) 0.020(4) 0.046(3) 0.005(3) 0.004(2) 0.003(2)
C211 0.018(2) 0.021(4) 0.047(3) 0.007(3) -0.002(2) -0.003(2)
C212 0.020(3) 0.021(4) 0.038(3) 0.008(2) 0.000(2) 0.002(2)
C213 0.011(2) 0.025(4) 0.032(3) 0.004(2) 0.005(2) 0.002(2)
C214 0.020(2) 0.019(4) 0.036(3) 0.003(2) -0.002(2) -0.001(2)
C215 0.021(3) 0.036(5) 0.042(3) -0.002(3) -0.003(2) 0.007(3)
C216 0.015(2) 0.028(4) 0.041(3) -0.007(3) 0.004(2) -0.002(2)
C217 0.029(3) 0.011(4) 0.035(3) 0.001(2) 0.006(2) -0.003(2)
C218 0.015(2) 0.024(4) 0.031(3) 0.000(2) 0.006(2) -0.004(2)
C219 0.019(2) 0.011(3) 0.034(3) -0.003(2) 0.000(2) -0.003(2)
C220 0.014(2) 0.035(4) 0.033(3) 0.003(3) 0.002(2) 0.001(2)
C221 0.029(3) 0.024(4) 0.036(3) 0.003(3) 0.000(2) -0.007(2)
C222 0.016(2) 0.021(4) 0.044(3) -0.001(3) -0.009(2) -0.002(2)
C223 0.013(2) 0.035(4) 0.045(3) -0.001(3) 0.000(2) -0.001(2)
C224 0.017(2) 0.024(4) 0.036(3) -0.002(2) 0.003(2) -0.003(2)
B2 0.017(3) 0.022(5) 0.036(3) 0.001(3) -0.002(3) -0.002(3)

loop_
_atom_site_label
_atom_site_type_symbol
_atom_site_thermal_displace_type
_atom_site_fract_x
_atom_site_fract_y
_atom_site_fract_z
_atom_site_occupancy
_atom_site_U_iso_or_equiv
Y1 Y Uani 0.49205(2) 0.15225(3) 0.39289(2) 1.000 0.0212(2)
Si11 Si Uani 0.65960(7) 0.19543(7) 0.38635(4) 1.000 0.0235(5)
Si12 Si Uani 0.29549(8) 0.09953(9) 0.45470(5) 1.000 0.0378(6)
O1 O Uani 0.50858(16) 0.04007(17) 0.37079(10) 1.000 0.0235(11)
N11 N Uani 0.5823(2) 0.2348(2) 0.35902(12) 1.000 0.0217(14)
N12 N Uani 0.4338(2) 0.2686(2) 0.38958(13) 1.000 0.0253(16)
N13 N Uani 0.4543(2) 0.1731(2) 0.31459(12) 1.000 0.0210(14)
N14 N Uani 0.60711(19) 0.1516(2) 0.42319(12) 1.000 0.0222(14)
C11 C Uani 0.5676(3) 0.3003(3) 0.37979(18) 1.000 0.032(2)
C12 C Uani 0.4860(3) 0.3228(3) 0.37553(19) 1.000 0.0323(19)
C13 C Uani 0.3755(3) 0.2567(3) 0.35525(16) 1.000 0.0270(18)
C14 C Uani 0.4065(3) 0.2338(3) 0.31131(16) 1.000 0.0247(18)
C15 C Uani 0.5280(3) 0.1823(3) 0.29121(15) 1.000 0.0253(19)
C16 C Uani 0.5767(3) 0.2375(3) 0.31014(15) 1.000 0.0267(19)
C17 C Uani 0.3975(3) 0.2855(3) 0.43311(17) 1.000 0.0323(19)
C18 C Uani 0.4552(3) 0.2887(3) 0.47004(18) 1.000 0.043(2)
C19 C Uani 0.3480(3) 0.3475(3) 0.4328(2) 1.000 0.048(2)
C110 C Uani 0.4142(3) 0.1142(3) 0.29486(15) 1.000 0.0233(19)
C111 C Uani 0.3441(3) 0.0993(3) 0.32119(16) 1.000 0.0280(19)
C112 C Uani 0.3960(3) 0.1200(3) 0.24573(16) 1.000 0.0360(19)
C113 C Uani 0.7259(3) 0.2591(3) 0.40907(17) 1.000 0.0330(19)
C114 C Uani 0.7131(2) 0.1481(3) 0.34416(15) 1.000 0.0250(18)
C115 C Uani 0.6390(3) 0.1201(3) 0.46328(15) 1.000 0.0233(18)
C116 C Uani 0.6430(3) 0.1711(3) 0.50061(17) 1.000 0.042(2)
C117 C Uani 0.7160(3) 0.0908(3) 0.45529(17) 1.000 0.0353(19)
C118 C Uani 0.5861(3) 0.0636(3) 0.47865(16) 1.000 0.0303(19)
C119 C Uiso 0.39669 0.11799 0.44706 1.000(7) 0.0078(2)
C120 C Uani 0.2661(3) 0.0197(3) 0.42893(19) 1.000 0.043(2)
C121 C Uani 0.2315(3) 0.1640(3) 0.4328(2) 1.000 0.064(3)
C122 C Uani 0.2724(3) 0.0926(3) 0.51453(18) 1.000 0.049(2)
C123 C Uani 0.5793(2) 0.0085(3) 0.35905(16) 1.000 0.0263(18)
C124 C Uani 0.5782(2) -0.0599(3) 0.37983(16) 1.000 0.0250(18)
C125 C Uani 0.4977(2) -0.0693(3) 0.39640(16) 1.000 0.0263(18)
C126 C Uani 0.4545(3) -0.0147(3) 0.37325(18) 1.000 0.0287(18)
H11 H Uiso 0.60068 0.33379 0.36591 1.000 0.0384
H11' H Uiso 0.58094 0.29778 0.41146 1.000 0.0384
H12 H Uiso 0.47759 0.36245 0.39417 1.000 0.0387
H12' H Uiso 0.47537 0.33512 0.34452 1.000 0.0387
H13 H Uiso 0.34689 0.29816 0.35063 1.000 0.0322
H13' H Uiso 0.33988 0.22281 0.36631 1.000 0.0322
H14 H Uiso 0.36399 0.22471 0.29110 1.000 0.0297
H14' H Uiso 0.43673 0.27006 0.29828 1.000 0.0297
H15 H Uiso 0.51794 0.19200 0.25974 1.000 0.0305
H15' H Uiso 0.55653 0.14021 0.29258 1.000 0.0305
H16 H Uiso 0.62787 0.23432 0.29737 1.000 0.0317
H16' H Uiso 0.55533 0.28086 0.30137 1.000 0.0317
H17 H Uiso 0.36346 0.24764 0.44039 1.000 0.0388
H18 H Uiso 0.48851 0.25013 0.46827 1.000 0.0645
H18' H Uiso 0.42931 0.28881 0.49859 1.000 0.0645
H18" H Uiso 0.48502 0.32935 0.46710 1.000 0.0645
H19 H Uiso 0.37820 0.38593 0.42415 1.000 0.0725
H19' H Uiso 0.32725 0.35471 0.46240 1.000 0.0725
H19" H Uiso 0.30672 0.34146 0.41175 1.000 0.0725
H110 H Uiso 0.44848 0.07526 0.29832 1.000 0.0283
H111 H Uiso 0.35669 0.09706 0.35262 1.000 0.0420
H111' H Uiso 0.32312 0.05667 0.31167 1.000 0.0420
H111" H Uiso 0.30685 0.13435 0.31633 1.000 0.0420
H112 H Uiso 0.36323 0.15828 0.24083 1.000 0.0542
H112' H Uiso 0.37044 0.07959 0.23584 1.000 0.0542
H112" H Uiso 0.44279 0.12567 0.22902 1.000 0.0542
H113 H Uiso 0.70270 0.28093 0.43456 1.000 0.0494
H113' H Uiso 0.73687 0.29220 0.38629 1.000 0.0494
H113" H Uiso 0.77273 0.23754 0.41825 1.000 0.0494
H114 H Uiso 0.75177 0.12127 0.35870 1.000 0.0375
H114' H Uiso 0.73698 0.17897 0.32354 1.000 0.0375
H114" H Uiso 0.67861 0.11897 0.32797 1.000 0.0375
H116 H Uiso 0.67691 0.20719 0.49209 1.000 0.0633
H116' H Uiso 0.66203 0.14975 0.52743 1.000 0.0633
H116" H Uiso 0.59265 0.18899 0.50622 1.000 0.0633
H117 H Uiso 0.71253 0.05641 0.43255 1.000 0.0531
H117' H Uiso 0.73495 0.07125 0.48272 1.000 0.0531
H117" H Uiso 0.75042 0.12570 0.44542 1.000 0.0531
H118 H Uiso 0.53647 0.08198 0.48565 1.000 0.0452
H118' H Uiso 0.60721 0.04243 0.50497 1.000 0.0452
H118" H Uiso 0.58115 0.03073 0.45504 1.000 0.0452
H119 H Uiso 0.41974 0.07692 0.45875 1.000 0.0094
H119' H Uiso 0.40487 0.15125 0.47059 1.000 0.0094
H120 H Uiso 0.26712 0.02416 0.39673 1.000 0.0645
H120' H Uiso 0.21500 0.00860 0.43852 1.000 0.0645
H120" H Uiso 0.30076 -0.01550 0.43798 1.000 0.0645
H121 H Uiso 0.24337 0.20672 0.44645 1.000 0.0963
H121' H Uiso 0.17931 0.15200 0.43945 1.000 0.0963
H121" H Uiso 0.23793 0.16739 0.40071 1.000 0.0963
H122 H Uiso 0.30172 0.05644 0.52763 1.000 0.0737
H122' H Uiso 0.21862 0.08331 0.51800 1.000 0.0737
H122" H Uiso 0.28480 0.13428 0.52941 1.000 0.0737
H123 H Uiso 0.62228 0.03457 0.37046 1.000 0.0314
H123' H Uiso 0.58407 0.00498 0.32659 1.000 0.0314
H124 H Uiso 0.61443 -0.06246 0.40457 1.000 0.0298
H124' H Uiso 0.59122 -0.09424 0.35779 1.000 0.0298
H125 H Uiso 0.47798 -0.11350 0.38816 1.000 0.0316
H125' H Uiso 0.49491 -0.06423 0.42885 1.000 0.0316
H126 H Uiso 0.43856 -0.02881 0.34340 1.000 0.0341
H126' H Uiso 0.40944 -0.00172 0.39042 1.000 0.0341
C21 C Uani 0.2390(2) 0.3581(3) 0.29030(15) 1.000 0.0227(18)
C22 C Uani 0.2127(3) 0.3879(3) 0.32890(16) 1.000 0.0260(19)
C23 C Uani 0.1756(3) 0.3543(3) 0.36256(17) 1.000 0.031(2)
C24 C Uani 0.1605(3) 0.2881(3) 0.35792(17) 1.000 0.034(2)
C25 C Uani 0.1836(3) 0.2552(3) 0.31968(18) 1.000 0.031(2)
C26 C Uani 0.2222(3) 0.2904(3) 0.28719(16) 1.000 0.0273(18)
C27 C Uani 0.3464(3) 0.3571(3) 0.22690(15) 1.000 0.0233(18)
C28 C Uani 0.3293(2) 0.3057(3) 0.19718(16) 1.000 0.0237(18)
C29 C Uani 0.3831(3) 0.2679(3) 0.17633(18) 1.000 0.0310(19)
C210 C Uani 0.4597(3) 0.2793(3) 0.18378(18) 1.000 0.0287(19)
C211 C Uani 0.4790(3) 0.3301(3) 0.21186(18) 1.000 0.0287(18)
C212 C Uani 0.4246(3) 0.3679(3) 0.23293(16) 1.000 0.0263(19)
C213 C Uani 0.3183(2) 0.4682(3) 0.27252(15) 1.000 0.0227(18)
C214 C Uani 0.3623(2) 0.4654(3) 0.31045(16) 1.000 0.0250(18)
C215 C Uani 0.3975(3) 0.5192(3) 0.32870(18) 1.000 0.033(2)
C216 C Uani 0.3893(2) 0.5815(3) 0.30941(17) 1.000 0.0280(18)
C217 C Uani 0.3463(3) 0.5863(3) 0.27205(16) 1.000 0.0250(19)
C218 C Uani 0.3113(2) 0.5310(3) 0.25465(16) 1.000 0.0233(18)
C219 C Uani 0.2161(2) 0.4223(2) 0.21525(15) 1.000 0.0213(16)
C220 C Uani 0.2323(3) 0.4365(3) 0.17128(16) 1.000 0.0273(18)
C221 C Uani 0.1793(3) 0.4612(3) 0.14153(17) 1.000 0.0297(19)
C222 C Uani 0.1057(3) 0.4702(3) 0.15459(17) 1.000 0.0270(18)
C223 C Uani 0.0870(3) 0.4557(3) 0.19784(17) 1.000 0.0310(18)
C224 C Uani 0.1401(3) 0.4327(3) 0.22722(16) 1.000 0.0257(18)
B2 B Uani 0.2806(3) 0.4006(3) 0.25112(19) 1.000 0.025(2)
H22 H Uiso 0.22064 0.43418 0.33242 1.000 0.0312
H23 H Uiso 0.16077 0.37703 0.38858 1.000 0.0366
H24 H Uiso 0.13459 0.26480 0.38050 1.000 0.0404
H25 H Uiso 0.17305 0.20940 0.31585 1.000 0.0370
H26 H Uiso 0.23805 0.26722 0.26154 1.000 0.0328
H28 H Uiso 0.27786 0.29660 0.19117 1.000 0.0285
H29 H Uiso 0.36810 0.23364 0.15669 1.000 0.0373
H210 H Uiso 0.49708 0.25284 0.16994 1.000 0.0347
H211 H Uiso 0.53063 0.33946 0.21693 1.000 0.0342
H212 H Uiso 0.44035 0.40243 0.25215 1.000 0.0314
H214 H Uiso 0.36821 0.42366 0.32454 1.000 0.0302
H215 H Uiso 0.42738 0.51411 0.35445 1.000 0.0397
H216 H Uiso 0.41282 0.61943 0.32179 1.000 0.0334
H217 H Uiso 0.34038 0.62807 0.25797 1.000 0.0303
H218 H Uiso 0.28094 0.53628 0.22911 1.000 0.0280
H220 H Uiso 0.28207 0.42891 0.16100 1.000 0.0327
H221 H Uiso 0.19400 0.47182 0.11223 1.000 0.0354
H222 H Uiso 0.06885 0.48600 0.13446 1.000 0.0325
H223 H Uiso 0.03659 0.46159 0.20745 1.000 0.0372
H224 H Uiso 0.12504 0.42352 0.25667 1.000 0.0308

loop_
_atom_type_symbol
_atom_type_description
_atom_type_scat_dispersion_real
_atom_type_scat_dispersion_imag
_atom_type_scat_source
Y Y -2.7962 3.5667 'International Tables Vol C Tables 4.2.6.8 and 6.1.1.4'
Si Si 0.0817 0.0704 'International Tables Vol C Tables 4.2.6.8 and 6.1.1.4'
O O 0.0106 0.0060 'International Tables Vol C Tables 4.2.6.8 and 6.1.1.4'
N N 0.0061 0.0033 'International Tables Vol C Tables 4.2.6.8 and 6.1.1.4'
B B 0.0013 0.0007 'International Tables Vol C Tables 4.2.6.8 and 6.1.1.4'
H H 0.0000 0.0000 'International Tables Vol C Tables 4.2.6.8 and 6.1.1.4'
C C 0.0033 0.0016 'International Tables Vol C Tables 4.2.6.8 and 6.1.1.4'

loop_
_geom_angle_atom_site_label_1
_geom_angle_atom_site_label_2
_geom_angle_atom_site_label_3
_geom_angle
_geom_angle_publ_flag
Si11 Y1 O1 97.50(7) yes
Si11 Y1 N11 35.15(9) yes
Si11 Y1 N12 97.32(9) yes
Si11 Y1 N13 98.59(9) yes
Si11 Y1 N14 32.22(10) yes
Si11 Y1 C119 141.41 yes
O1 Y1 N11 115.72(11) yes
O1 Y1 N12 155.34(11) yes
O1 Y1 N13 85.76(12) yes
O1 Y1 N14 89.83(12) yes
O1 Y1 C119 90.32 yes
N11 Y1 N12 68.76(12) yes
N11 Y1 N13 71.00(12) yes
N11 Y1 N14 65.90(13) yes
N11 Y1 C119 153.25 yes
N12 Y1 N13 72.61(13) yes
N12 Y1 N14 112.90(13) yes
N12 Y1 C119 90.30 yes
N13 Y1 N14 129.36(13) yes
N13 Y1 C119 119.72 yes
N14 Y1 C119 110.71 yes
Y1 Si11 N11 54.46(13) yes
Y1 Si11 N14 44.59(12) yes
Y1 Si11 C113 140.43(18) yes
Y1 Si11 C114 112.96(15) yes
N11 Si11 N14 96.51(18) yes
N11 Si11 C113 110.4(2) yes
N11 Si11 C114 107.61(19) yes
N14 Si11 C113 117.4(2) yes
N14 Si11 C114 117.7(2) yes
C113 Si11 C114 106.5(2) yes
C119 Si12 C120 113.18 yes
C119 Si12 C121 114.25 yes
C119 Si12 C122 110.52 yes
C120 Si12 C121 106.6(3) yes
C120 Si12 C122 106.3(3) yes
C121 Si12 C122 105.4(3) yes
Y1 O1 C123 126.4(3) yes
Y1 O1 C126 128.5(3) yes
C123 O1 C126 104.4(4) yes
Y1 N11 Si11 90.38(16) yes
Y1 N11 C11 107.6(3) yes
Y1 N11 C16 112.7(3) yes
Si11 N11 C11 109.5(3) yes
Si11 N11 C16 121.9(3) yes
C11 N11 C16 112.2(4) yes
Y1 N12 C12 115.4(3) yes
Y1 N12 C13 99.2(3) yes
Y1 N12 C17 110.2(3) yes
C12 N12 C13 110.5(4) yes
C12 N12 C17 110.4(4) yes
C13 N12 C17 110.5(4) yes
Y1 N13 C14 110.7(3) yes
Y1 N13 C15 103.6(3) yes
Y1 N13 C110 111.7(3) yes
C14 N13 C15 111.3(4) yes
C14 N13 C110 110.5(4) yes
C15 N13 C110 108.8(4) yes
Y1 N14 Si11 103.19(18) yes
Y1 N14 C115 133.4(3) yes
Si11 N14 C115 123.4(3) yes
N11 C11 C12 113.3(4) yes
N12 C12 C11 110.4(5) yes
N12 C13 C14 114.3(4) yes
N13 C14 C13 113.5(4) yes
N13 C15 C16 114.1(4) yes
N11 C16 C15 112.8(4) yes
N12 C17 C18 111.4(4) yes
N12 C17 C19 115.2(4) yes
C18 C17 C19 111.0(5) no
N13 C110 C111 109.7(4) yes
N13 C110 C112 115.2(4) yes
C111 C110 C112 110.8(4) no
H11 C11 H11' 107.75 no
N11 C11 H11 108.82 no
N11 C11 H11' 108.82 no
C12 C11 H11 109.01 no
C12 C11 H11' 108.97 no
N12 C12 H12' 109.59 no
C11 C12 H12 109.61 no
N12 C12 H12 109.54 no
C11 C12 H12' 109.66 no
H12 C12 H12' 108.03 no
H13 C13 H13' 107.66 no
C14 C13 H13 108.72 no
C14 C13 H13' 108.64 no
N12 C13 H13 108.70 no
N12 C13 H13' 108.66 no
H14 C14 H14' 107.72 no
N13 C14 H14 108.86 no
N13 C14 H14' 108.90 no
C13 C14 H14 108.86 no
C13 C14 H14' 108.84 no
N14 C115 C118 109.2(4) yes
C116 C115 C117 109.9(4) no
N14 C115 C117 112.5(4) yes
N14 C115 C116 109.6(5) yes
N13 C15 H15 108.77 no
N13 C15 H15' 108.73 no
C116 C115 C118 107.5(4) no
C117 C115 C118 108.1(5) no
H15 C15 H15' 107.61 no
C16 C15 H15 108.72 no
C16 C15 H15' 108.70 no
C15 C16 H16 109.11 no
N11 C16 H16' 109.01 no
C15 C16 H16' 109.10 no
H16 C16 H16' 107.73 no
N11 C16 H16 109.01 no
N12 C17 H17 106.22 no
C19 C17 H17 106.17 no
C18 C17 H17 106.17 no
C17 C18 H18' 109.48 no
C17 C18 H18 109.51 no
H18 C18 H18" 109.45 no
C17 C18 H18" 109.48 no
H18 C18 H18' 109.51 no
H18' C18 H18" 109.40 no
Y1 C119 Si12 144.07 yes
H19 C19 H19' 109.49 no
H19' C19 H19" 109.41 no
C17 C19 H19' 109.39 no
H19 C19 H19" 109.56 no
C17 C19 H19 109.53 no
C17 C19 H19" 109.45 no
O1 C123 C124 106.6(3) yes
C123 C124 C125 105.2(4) no
C124 C125 C126 103.4(4) no
O1 C126 C125 103.9(4) yes
N13 C110 H110 106.83 no
C111 C110 H110 106.91 no
C112 C110 H110 106.94 no
C110 C111 H111' 109.44 no
C110 C111 H111" 109.53 no
C110 C111 H111 109.55 no
H111' C111 H111" 109.38 no
H111' C111 H111 109.41 no
H111" C111 H111 109.50 no
C110 C112 H112' 109.41 no
C110 C112 H112" 109.43 no
C110 C112 H112 109.53 no
H112' C112 H112" 109.40 no
H112' C112 H112 109.53 no
H112" C112 H112 109.53 no
Si11 C113 H113' 109.48 no
Si11 C113 H113" 109.52 no
Si11 C113 H113 109.46 no
H113' C113 H113" 109.49 no
H113' C113 H113 109.42 no
H113" C113 H113 109.46 no
Si11 C114 H114' 109.52 no
Si11 C114 H114" 109.42 no
Si11 C114 H114 109.49 no
H114' C114 H114" 109.45 no
H114' C114 H114 109.55 no
H114" C114 H114 109.41 no
C115 C116 H116' 109.47 no
C115 C116 H116" 109.48 no
C115 C116 H116 109.48 no
H116' C116 H116" 109.46 no
H116' C116 H116 109.45 no
H116" C116 H116 109.49 no
C115 C117 H117' 109.45 no
C115 C117 H117" 109.47 no
C115 C117 H117 109.45 no
H117' C117 H117" 109.50 no
H117' C117 H117 109.46 no
H117" C117 H117 109.49 no
C115 C118 H118' 109.47 no
C115 C118 H118" 109.46 no
C115 C118 H118 109.43 no
H118' C118 H118" 109.51 no
H118' C118 H118 109.48 no
H118" C118 H118 109.48 no
Y1 C119 H119' 100.90 no
Y1 C119 H119 100.90 no
Si12 C119 H119' 100.89 no
Si12 C119 H119 100.88 no
H119' C119 H119 104.42 no
Si12 C120 H120' 109.45 no
Si12 C120 H120" 109.45 no
Si12 C120 H120 109.42 no
H120' C120 H120" 109.53 no
H120' C120 H120 109.48 no
H120" C120 H120 109.50 no
Si12 C121 H121' 109.53 no
Si12 C121 H121" 109.43 no
Si12 C121 H121 109.57 no
H121' C121 H121" 109.35 no
H121' C121 H121 109.56 no
H121" C121 H121 109.40 no
C26 C21 B2 123.8(4) yes
C22 C21 C26 113.9(5) no
C22 C21 B2 122.2(5) yes
Si12 C122 H122' 109.48 no
Si12 C122 H122" 109.50 no
Si12 C122 H122 109.43 no
H122' C122 H122" 109.54 no
C21 C22 C23 124.3(6) no
H122' C122 H122 109.43 no
H122" C122 H122 109.45 no
H123' C123 H123 108.61 no
C124 C123 H123' 110.38 no
C124 C123 H123 110.39 no
O1 C123 H123' 110.41 no
O1 C123 H123 110.42 no
C22 C23 C24 119.5(5) no
C23 C24 C25 119.4(5) no
C123 C124 H124 110.70 no
C125 C124 H124' 110.72 no
C123 C124 H124' 110.72 no
H124' C124 H124 108.82 no
C125 C124 H124 110.72 no
C126 C125 H125' 111.07 no
C124 C125 H125 111.12 no
C124 C125 H125' 111.13 no
C24 C25 C26 119.2(5) no
C126 C125 H125 111.03 no
H125' C125 H125 109.02 no
O1 C126 H126' 110.94 no
O1 C126 H126 110.97 no
C125 C126 H126' 111.03 no
C125 C126 H126 111.04 no
H126' C126 H126 108.96 no
C21 C26 C25 123.6(5) no
C28 C27 C212 114.0(5) no
C28 C27 B2 121.9(4) yes
C212 C27 B2 124.1(5) yes
C27 C28 C29 123.5(4) no
C28 C29 C210 120.7(5) no
C21 C22 H22 117.88 no
C23 C22 H22 117.84 no
C22 C23 H23 120.34 no
C24 C23 H23 120.13 no
C23 C24 H24 120.26 no
C25 C24 H24 120.33 no
C24 C25 H25 120.36 no
C26 C25 H25 120.42 no
C21 C26 H26 118.15 no
C25 C26 H26 118.22 no
C29 C28 H28 118.25 no
C27 C28 H28 118.23 no
C28 C29 H29 119.71 no
C210 C29 H29 119.58 no
C29 C210 C211 117.7(5) no
C210 C211 C212 121.4(5) no
C27 C212 C211 122.6(5) no
C214 C213 C218 114.3(5) no
C218 C213 B2 124.5(4) yes
C214 C213 B2 121.2(5) yes
C213 C214 C215 123.9(5) no
C214 C215 C216 119.9(5) no
C215 C216 C217 118.0(5) no
C216 C217 C218 120.6(5) no
C213 C218 C217 123.3(4) no
C220 C219 B2 123.0(4) yes
C220 C219 C224 114.4(4) no
C224 C219 B2 122.5(4) yes
C219 C220 C221 123.5(5) no
C220 C221 C222 120.1(5) no
C221 C222 C223 118.2(5) no
C222 C223 C224 121.3(5) no
C219 C224 C223 122.6(5) no
C29 C210 H210 121.12 no
C211 C210 H210 121.17 no
C212 C211 H211 119.33 no
C210 C211 H211 119.30 no
C27 C212 H212 118.70 no
C211 C212 H212 118.68 no
C213 C214 H214 118.00 no
C215 C214 H214 118.08 no
C216 C215 H215 120.04 no
C214 C215 H215 120.11 no
C215 C216 H216 121.01 no
C217 C216 H216 121.03 no
C218 C217 H217 119.66 no
C216 C217 H217 119.71 no
C213 C218 H218 118.22 no
C217 C218 H218 118.44 no
C219 C220 H220 118.22 no
C221 C220 H220 118.29 no
C222 C221 H221 119.97 no
C220 C221 H221 119.91 no
C221 C222 H222 120.92 no
C223 C222 H222 120.91 no
C222 C223 H223 119.39 no
C224 C223 H223 119.35 no
C223 C224 H224 118.67 no
C219 C224 H224 118.76 no
C21 B2 C213 109.3(4) yes
C21 B2 C219 107.7(4) yes
C27 B2 C219 110.2(4) yes
C213 B2 C219 108.9(4) yes
C27 B2 C213 109.2(4) yes
C21 B2 C27 111.5(4) yes

loop_
_geom_bond_atom_site_label_1
_geom_bond_atom_site_label_2
_geom_bond_distance
_geom_bond_publ_flag
Y1 Si11 3.1094(14) yes
Y1 O1 2.379(3) yes
Y1 N11 2.530(4) yes
Y1 N12 2.568(4) yes
Y1 N13 2.502(4) yes
Y1 N14 2.242(3) yes
Y1 C119 2.4590 yes
Si11 N11 1.790(4) yes
Si11 N14 1.703(4) yes
Si11 C113 1.875(6) yes
Si11 C114 1.858(5) yes
Si12 C119 1.8515 yes
Si12 C120 1.865(6) yes
Si12 C121 1.851(6) yes
Si12 C122 1.865(6) yes
O1 C123 1.454(5) yes
O1 C126 1.467(7) yes
N11 C11 1.487(7) yes
N11 C16 1.486(6) yes
N12 C12 1.496(7) yes
N12 C13 1.488(6) yes
N12 C17 1.508(7) yes
N13 C14 1.494(7) yes
N13 C15 1.501(6) yes
N13 C110 1.510(7) yes
N14 C115 1.484(6) yes
C11 C12 1.525(8) no
C13 C14 1.514(7) no
C15 C16 1.523(8) no
C17 C18 1.520(8) no
C17 C19 1.530(8) no
C110 C111 1.510(7) no
C110 C112 1.528(7) no
C11 H11' 0.9900 no
C11 H11 0.9897 no
C12 H12 0.9909 no
C12 H12' 0.9904 no
C13 H13' 0.9905 no
C13 H13 0.9891 no
C14 H14 0.9899 no
C14 H14' 0.9900 no
C115 C117 1.511(8) no
C115 C118 1.550(8) no
C115 C116 1.531(8) no
C15 H15 0.9900 no
C15 H15' 0.9902 no
C16 H16' 0.9903 no
C16 H16 0.9906 no
C17 H17 0.9993 no
C18 H18' 0.9801 no
C18 H18 0.9794 no
C18 H18" 0.9808 no
C19 H19 0.9790 no
C19 H19' 0.9809 no
C19 H19" 0.9799 no
C123 C124 1.517(8) no
C124 C125 1.528(5) no
C125 C126 1.515(8) no
C110 H110 0.9999 no
C111 H111' 0.9811 no
C111 H111" 0.9800 no
C111 H111 0.9796 no
C112 H112' 0.9805 no
C112 H112" 0.9805 no
C112 H112 0.9789 no
C113 H113' 0.9803 no
C113 H113" 0.9796 no
C113 H113 0.9803 no
C114 H114' 0.9792 no
C114 H114" 0.9809 no
C114 H114 0.9797 no
C116 H116' 0.9802 no
C116 H116" 0.9799 no
C116 H116 0.9800 no
C117 H117' 0.9800 no
C117 H117" 0.9797 no
C117 H117 0.9801 no
C118 H118' 0.9796 no
C118 H118" 0.9797 no
C118 H118 0.9802 no
C119 H119' 0.9901 no
C119 H119 0.9901 no
C120 H120' 0.9796 no
C120 H120" 0.9795 no
C120 H120 0.9803 no
C121 H121' 0.9797 no
C121 H121" 0.9817 no
C121 H121 0.9793 no
C21 B2 1.641(8) yes
C21 C22 1.396(7) no
C21 C26 1.402(8) no
C122 H122' 0.9798 no
C122 H122" 0.9795 no
C122 H122 0.9807 no
C22 C23 1.391(8) no
C123 H123' 0.9900 no
C23 C24 1.370(9) no
C123 H123 0.9900 no
C24 C25 1.397(8) no
C124 H124 0.9898 no
C124 H124' 0.9900 no
C25 C26 1.395(8) no
C125 H125' 0.9901 no
C125 H125 0.9904 no
C126 H126' 0.9904 no
C126 H126 0.9899 no
C27 C28 1.407(8) no
C27 B2 1.636(8) yes
C27 C212 1.419(8) no
C28 C29 1.377(7) no
C29 C210 1.399(8) no
C22 H22 0.9506 no
C23 H23 0.9497 no
C24 H24 0.9495 no
C25 H25 0.9502 no
C26 H26 0.9501 no
C28 H28 0.9502 no
C29 H29 0.9505 no
C210 C211 1.376(8) no
C211 C212 1.387(8) no
C213 C218 1.384(8) no
C213 C214 1.392(6) no
C213 B2 1.653(8) yes
C214 C215 1.370(8) no
C215 C216 1.394(8) no
C216 C217 1.370(7) no
C217 C218 1.382(8) no
C219 C220 1.393(7) no
C219 C224 1.414(6) no
C219 B2 1.640(7) yes
C220 C221 1.396(7) no
C221 C222 1.379(8) no
C222 C223 1.384(7) no
C223 C224 1.378(7) no
C210 H210 0.9500 no
C211 H211 0.9495 no
C212 H212 0.9504 no
C214 H214 0.9502 no
C215 H215 0.9496 no
C216 H216 0.9495 no
C217 H217 0.9507 no
C218 H218 0.9496 no
C220 H220 0.9504 no
C221 H221 0.9502 no
C222 H222 0.9502 no
C223 H223 0.9497 no
C224 H224 0.9501 no

loop_
_geom_contact_atom_site_label_1
_geom_contact_atom_site_label_2
_geom_contact_distance
_geom_contact_site_symmetry_2
_geom_contact_publ_flag
Y1 H116" 3.9428 . no
Y1 H118" 3.4743 . no
Y1 H18 3.0209 . no
Y1 H111 2.9188 . no
Y1 H118 3.2464 . no
Si11 C11 2.682(6) . no
Si11 C15 3.723(5) . no
Si11 C16 2.868(5) . no
Si11 C115 2.808(5) . no
Si11 H117" 2.7914 . no
Si11 H116 3.2283 . no
Si11 H117 3.2737 . no
Si11 H123 3.3482 . no
Si12 H17 3.2530 . no
Si12 H126' 3.4747 . no
Si12 H111 3.2800 . no
O1 N14 3.264(5) . no
O1 C110 3.217(6) . no
O1 H118" 2.8671 . no
O1 H110 2.5436 . no
N11 N12 2.879(5) . no
N11 N13 2.922(5) . no
N11 N14 2.607(5) . no
N11 C12 2.517(7) . no
N11 C14 3.443(6) . no
N11 C15 2.506(6) . no
N11 C113 3.010(6) . no
N11 C114 2.944(6) . no
N12 N11 2.879(5) . no
N12 N13 3.002(6) . no
N12 C11 2.481(6) . no
N12 C14 2.521(6) . no
N13 N11 2.922(5) . no
N13 N12 3.002(6) . no
N13 C13 2.515(7) . no
N13 C16 2.538(7) . no
N14 O1 3.264(5) . no
N14 N11 2.607(5) . no
N14 C11 3.351(7) . no
N14 C113 3.058(7) . no
N14 C114 3.048(6) . no
N14 H123 2.8644 . no
C11 C18 3.395(8) . no
C13 C25 3.578(8) . no
C13 C26 3.485(7) . no
C13 C111 3.386(8) . no
C14 C26 3.546(8) . no
C15 C217 3.525(8) 4_645 no
C18 C11 3.395(8) . no
C22 C224 3.461(7) . no
C22 C214 3.135(7) . no
C23 C126 3.527(8) 7_555 no
C23 C125 3.594(7) 7_555 no
C25 C13 3.578(8) . no
C26 C28 3.341(7) . no
C26 C14 3.546(8) . no
C26 C13 3.485(7) . no
C28 C220 3.249(8) . no
C28 C26 3.341(7) . no
C110 C126 3.595(8) . no
C11 H113 2.9454 . no
C11 H18" 3.0824 . no
C11 H113' 3.0196 . no
C111 C13 3.386(8) . no
C111 C126 3.411(8) . no
C12 H19 2.7325 . no
C12 H18" 2.7786 . no
C12 H16' 2.6995 . no
C12 H14' 2.7170 . no
C13 H111" 2.9962 . no
C13 H19" 2.7117 . no
C14 H112 2.7345 . no
C14 H12' 2.5870 . no
C14 H16' 2.8269 . no
C114 C117 3.562(7) . no
C14 H111" 2.6812 . no
C15 H112" 2.6745 . no
C15 H217 2.9821 4_645 no
C16 H14' 2.5983 . no
C16 H114" 3.0488 . no
C16 H12' 2.8655 . no
C17 H119' 2.9407 . no
C117 C114 3.562(7) . no
C18 H12 2.7679 . no
C18 H11' 2.8603 . no
C18 H119' 2.9146 . no
C19 H12 2.6015 . no
C19 H13 2.6822 . no
C119 C17 3.4069 . no
C21 H13 2.9128 . no
C21 H214 2.8465 . no
C21 H224 2.6240 . no
C22 H214 2.8599 . no
C22 H13 3.0664 . no
C22 H224 2.7816 . no
C23 H125 2.9115 7_555 no
C23 H19" 2.7788 . no
C24 H121" 3.0839 . no
C125 C23 3.594(7) 7_545 no
C26 H14 2.8502 . no
C26 H28 3.0764 . no
C126 C23 3.527(8) 7_545 no
C26 H13 2.9384 . no
C126 C110 3.595(8) . no
C126 C111 3.411(8) . no
C27 H220 2.7198 . no
C27 H124' 2.9635 4_655 no
C27 H26 2.8463 . no
C28 H220 2.8443 . no
C28 H113' 3.0288 6_455 no
C28 H124' 2.9748 4_655 no
C28 H26 2.6531 . no
C29 H124' 3.0030 4_655 no
C29 H112 2.9733 . no
C111 H120 3.0682 . no
C111 H13' 2.8441 . no
C111 H14 2.7133 . no
C112 H14 2.5846 . no
C212 C214 3.259(7) . no
C112 H15 2.6438 . no
C113 H11' 2.6933 . no
C113 H116 2.8613 . no
C113 H11 2.9895 . no
C113 H122" 3.0336 3_556 no
C113 H117" 2.9413 . no
C114 H16 2.7081 . no
C114 H123 2.9139 . no
C214 C212 3.259(7) . no
C214 C22 3.135(7) . no
C217 C15 3.525(8) 4_655 no
C117 H122 3.0326 5_656 no
C117 H114 3.0583 . no
C118 H119 3.0299 . no
C218 C220 3.463(7) . no
C119 H118 2.8407 . no
C119 H111 2.9795 . no
C119 H126' 2.9723 . no
C119 H17 2.6899 . no
C220 C28 3.249(8) . no
C220 C218 3.463(7) . no
C120 H126' 2.8356 . no
C121 H17 2.8989 . no
C121 H13' 3.0300 . no
C123 H118" 2.9439 . no
C123 H114" 2.9956 . no
C123 H220 3.0035 4_645 no
C124 H118" 2.9231 . no
C124 H220 2.7841 4_645 no
C224 C22 3.461(7) . no
C125 H23 3.0272 7_545 no
C125 H118" 3.0715 . no
C126 H110 2.9095 . no
C126 H23 3.0312 7_545 no
C126 H111 2.9156 . no
C210 H124' 2.9866 4_655 no
C210 H15 3.0783 . no
C211 H124' 2.8889 4_655 no
C211 H14' 2.9822 . no
C212 H14' 2.8051 . no
C212 H124' 2.8676 4_655 no
C213 H22 2.6040 . no
C213 H212 2.6171 . no
C214 H212 2.5811 . no
C214 H22 2.6797 . no
C215 H223 2.9436 6_555 no
C216 H25 2.8158 7_555 no
C217 H15' 2.8291 4_655 no
C217 H25 2.8377 7_555 no
C218 H114" 3.0748 4_655 no
C218 H111' 2.9940 7_555 no
C219 H218 2.6069 . no
C219 H28 2.8588 . no
C220 H218 2.8062 . no
C220 H28 2.9984 . no
C221 H11 2.9352 6_455 no
C222 H11 2.8235 6_455 no
C223 H112' 2.8548 7_555 no
C224 H112' 2.9818 7_555 no
H111' C218 2.9940 7_545 no
H111' H112' 2.4907 . no
H111" C13 2.9962 . no
H111" H112 2.5444 . no
H111" H14 2.2230 . no
H111" C14 2.6812 . no
H111" H13' 2.4138 . no
H112' C223 2.8548 7_545 no
H112' C224 2.9818 7_545 no
H112' H111' 2.4907 . no
H112" H15 2.1079 . no
H112" C15 2.6745 . no
H113' C11 3.0196 . no
H113' C28 3.0288 6_555 no
H113' H28 2.4598 6_555 no
H113" H117" 2.4351 . no
H114' H16 2.3745 . no
H114' H28 2.5223 6_555 no
H114" C16 3.0488 . no
H114" C123 2.9956 . no
H114" H15' 2.4583 . no
H114" H123 2.3584 . no
H114" C218 3.0748 4_645 no
H114" H218 2.5089 4_645 no
H116' H117' 2.4548 . no
H116' H118' 2.4706 . no
H116" Y1 3.9428 . no
H116" H18 2.5044 . no
H116" H118 2.4596 . no
H11 C113 2.9895 . no
H11 H16' 2.3701 . no
H11 C221 2.9352 6_555 no
H11 C222 2.8235 6_555 no
H11' C18 2.8603 . no
H11' C113 2.6933 . no
H11' H18 2.5669 . no
H11' H18" 2.4813 . no
H11' H113 2.3000 . no
H117' H116' 2.4548 . no
H117' H118' 2.4390 . no
H12 C18 2.7679 . no
H12 C19 2.6015 . no
H12 H18" 2.3129 . no
H12 H19 2.0424 . no
H12' C14 2.5870 . no
H12' C16 2.8655 . no
H12' H13 2.4096 . no
H12' H14' 2.0396 . no
H12' H16' 2.2203 . no
H117" Si11 2.7914 . no
H117" C113 2.9413 . no
H117" H113" 2.4351 . no
H117" H116 2.5323 . no
H13 C19 2.6822 . no
H13 C21 2.9128 . no
H13 C22 3.0664 . no
H13 C26 2.9384 . no
H13 H12' 2.4096 . no
H13 H19" 2.1691 . no
H13' C111 2.8441 . no
H13' C121 3.0300 . no
H13' H111" 2.4138 . no
H13' H17 2.3384 . no
H13' H121" 2.3711 . no
H13' H111 2.5888 . no
H118' H116' 2.4706 . no
H118' H117' 2.4390 . no
H118' H120" 2.4416 5_656 no
H14 C26 2.8502 . no
H14 C111 2.7133 . no
H14 C112 2.5846 . no
H14 H111" 2.2230 . no
H14 H26 2.5593 . no
H14 H112 2.0295 . no
H14' C12 2.7170 . no
H14' C212 2.8051 . no
H14' C16 2.5983 . no
H14' C211 2.9822 . no
H14' H16' 2.1214 . no
H14' H12' 2.0396 . no
H14' H15 2.4351 . no
H118" Y1 3.4743 . no
H118" H124 2.4954 . no
H118" O1 2.8671 . no
H118" C123 2.9439 . no
H118" C124 2.9231 . no
H118" C125 3.0715 . no
H118" H125' 2.5792 . no
H118" H117 2.4873 . no
H15 C112 2.6438 . no
H15 H14' 2.4351 . no
H15 C210 3.0783 . no
H15 H112" 2.1079 . no
H15' H217 2.4011 4_645 no
H15' H114" 2.4583 . no
H15' H110 2.3317 . no
H15' C217 2.8291 4_645 no
H119' H17 2.2724 . no
H119' C17 2.9407 . no
H119' C18 2.9146 . no
H119' H18 2.4894 . no
H16 H114' 2.3745 . no
H16 C114 2.7081 . no
H16' H11 2.3701 . no
H16' C12 2.6995 . no
H16' C14 2.8269 . no
H16' H12' 2.2203 . no
H16' H14' 2.1214 . no
H17 H119' 2.2724 . no
H17 Si12 3.2530 . no
H17 C119 2.6899 . no
H17 C121 2.8989 . no
H17 H13' 2.3384 . no
H17 H121 2.2961 . no
H120" H118' 2.4416 5_656 no
H120" H126' 2.4263 . no
H18 H119' 2.4894 . no
H18 Y1 3.0209 . no
H18 H116" 2.5044 . no
H18 H11' 2.5669 . no
H18' H19' 2.5026 . no
H18" H11' 2.4813 . no
H18" C11 3.0824 . no
H18" C12 2.7786 . no
H18" H12 2.3129 . no
H18" H19 2.5697 . no
H19 H12 2.0424 . no
H19 C12 2.7325 . no
H19 H18" 2.5697 . no
H19' H18' 2.5026 . no
H19" C13 2.7117 . no
H19" C23 2.7788 . no
H19" H13 2.1691 . no
H121" H13' 2.3711 . no
H121" C24 3.0839 . no
H122" H113 2.5000 3_456 no
H122" C113 3.0336 3_456 no
H22 C213 2.6040 . no
H22 C214 2.6797 . no
H23 C126 3.0312 7_555 no
H23 C125 3.0272 7_555 no
H23 H125 2.4737 7_555 no
H124' C27 2.9635 4_645 no
H124' H220 2.3697 4_645 no
H124' C212 2.8676 4_645 no
H124' C211 2.8889 4_645 no
H124' C28 2.9748 4_645 no
H124' C29 3.0030 4_645 no
H124' C210 2.9866 4_645 no
H125' H118" 2.5792 . no
H25 C217 2.8377 7_545 no
H25 C216 2.8158 7_545 no
H25 H217 2.4142 7_545 no
H25 H216 2.3788 7_545 no
H126' H120" 2.4263 . no
H126' C120 2.8356 . no
H126' H111 2.4831 . no
H126' H120 2.5902 . no
H126' C119 2.9723 . no
H126' Si12 3.4747 . no
H26 H14 2.5593 . no
H26 H28 2.3241 . no
H26 C27 2.8463 . no
H26 C28 2.6531 . no
H28 H26 2.3241 . no
H28 H113' 2.4598 6_455 no
H28 C220 2.9984 . no
H28 C219 2.8588 . no
H28 C26 3.0764 . no
H28 H114' 2.5223 6_455 no
H110 O1 2.5436 . no
H110 C126 2.9095 . no
H110 H126 2.5118 . no
H110 H15' 2.3317 . no
H111 H13' 2.5888 . no
H111 H126' 2.4831 . no
H111 C126 2.9156 . no
H111 C119 2.9795 . no
H111 Y1 2.9188 . no
H111 H120 2.5469 . no
H111 Si12 3.2800 . no
H112 C14 2.7345 . no
H112 C29 2.9733 . no
H112 H111" 2.5444 . no
H112 H14 2.0295 . no
H113 C11 2.9454 . no
H113 H116 2.3378 . no
H113 H122" 2.5000 3_556 no
H113 H11' 2.3000 . no
H114 C117 3.0583 . no
H116 H113 2.3378 . no
H116 H117" 2.5323 . no
H116 Si11 3.2283 . no
H116 C113 2.8613 . no
H117 Si11 3.2737 . no
H117 H118" 2.4873 . no
H117 H123 2.5118 . no
H117 H122 2.5899 5_656 no
H118 H119 2.2317 . no
H118 Y1 3.2464 . no
H118 C119 2.8407 . no
H118 H116" 2.4596 . no
H119 C118 3.0299 . no
H119 H118 2.2317 . no
H120 C111 3.0682 . no
H120 H111 2.5469 . no
H120 H126' 2.5902 . no
H121 H17 2.2961 . no
H122 H124 2.5415 5_656 no
H122 H117 2.5899 5_656 no
H122 C117 3.0326 5_656 no
H123 N14 2.8644 . no
H123 C114 2.9139 . no
H123 Si11 3.3482 . no
H123 H114" 2.3584 . no
H123 H117 2.5118 . no
H124 H118" 2.4954 . no
H124 H122 2.5415 5_656 no
H125 H23 2.4737 7_545 no
H125 C23 2.9115 7_545 no
H126 H110 2.5118 . no
H211 H224 2.5168 6_555 no
H212 C213 2.6171 . no
H212 C214 2.5811 . no
H212 H214 2.5772 . no
H212 H223 2.4189 6_555 no
H214 C21 2.8465 . no
H214 C22 2.8599 . no
H214 H212 2.5772 . no
H215 H222 2.5996 6_555 no
H216 H25 2.3788 7_555 no
H217 C15 2.9821 4_655 no
H217 H15' 2.4011 4_655 no
H217 H25 2.4142 7_555 no
H218 C219 2.6069 . no
H218 C220 2.8062 . no
H218 H114" 2.5089 4_655 no
H220 C27 2.7198 . no
H220 C28 2.8443 . no
H220 C123 3.0035 4_655 no
H220 C124 2.7841 4_655 no
H220 H124' 2.3697 4_655 no
H222 H215 2.5996 6_455 no
H223 C215 2.9436 6_455 no
H223 H212 2.4189 6_455 no
H224 C21 2.6240 . no
H224 C22 2.7816 . no
H224 H211 2.5168 6_455 no

loop_
_geom_hbond_atom_site_label_D
_geom_hbond_atom_site_label_H
_geom_hbond_atom_site_label_A
_geom_hbond_distance_DH
_geom_hbond_distance_HA
_geom_hbond_distance_DA
_geom_hbond_angle_DHA
_geom_hbond_publ_flag
C110 H110 O1 1.0000 2.5400 3.217(6) 124.00 yes

loop_
_geom_torsion_atom_site_label_1
_geom_torsion_atom_site_label_2
_geom_torsion_atom_site_label_3
_geom_torsion_atom_site_label_4
_geom_torsion
_geom_torsion_publ_flag
O1 Y1 Si11 N11 124.99(17) no
O1 Y1 Si11 N14 -77.6(2) no
O1 Y1 Si11 C113 -156.1(3) no
O1 Y1 Si11 C114 29.2(2) no
N11 Y1 Si11 N14 157.4(3) no
N11 Y1 Si11 C113 78.9(3) no
N11 Y1 Si11 C114 -95.8(2) no
N12 Y1 Si11 N11 -35.25(18) no
N12 Y1 Si11 N14 122.1(2) no
N12 Y1 Si11 C113 43.7(3) no
N12 Y1 Si11 C114 -131.1(2) no
N13 Y1 Si11 N11 38.17(18) no
N13 Y1 Si11 N14 -164.5(2) no
N13 Y1 Si11 C113 117.1(3) no
N13 Y1 Si11 C114 -57.6(2) no
N14 Y1 Si11 N11 -157.4(3) no
N14 Y1 Si11 C113 -78.5(3) no
N14 Y1 Si11 C114 106.8(3) no
C119 Y1 Si11 N11 -135.00 no
C119 Y1 Si11 N14 22.38 no
C119 Y1 Si11 C113 -56.10 no
C119 Y1 Si11 C114 129.19 no
Si11 Y1 O1 C123 0.3(3) no
Si11 Y1 O1 C126 168.6(3) no
N11 Y1 O1 C123 31.9(3) no
N11 Y1 O1 C126 -159.9(3) no
N12 Y1 O1 C123 126.8(4) no
N12 Y1 O1 C126 -65.0(5) no
N13 Y1 O1 C123 98.4(3) no
N13 Y1 O1 C126 -93.3(4) no
N14 Y1 O1 C123 -31.1(3) no
N14 Y1 O1 C126 137.2(4) no
C119 Y1 O1 C123 -141.82 no
C119 Y1 O1 C126 26.47 no
Si11 Y1 N11 C11 -110.6(3) no
Si11 Y1 N11 C16 125.2(4) no
O1 Y1 N11 Si11 -64.37(17) no
O1 Y1 N11 C11 -175.0(3) no
O1 Y1 N11 C16 60.8(3) no
N12 Y1 N11 Si11 142.12(18) no
N12 Y1 N11 C11 31.5(3) no
N12 Y1 N11 C16 -92.7(3) no
N13 Y1 N11 Si11 -139.74(18) no
N13 Y1 N11 C11 109.7(3) no
N13 Y1 N11 C16 -14.6(3) no
N14 Y1 N11 Si11 12.98(14) no
N14 Y1 N11 C11 -97.6(3) no
N14 Y1 N11 C16 138.2(3) no
C119 Y1 N11 Si11 101.45 no
C119 Y1 N11 C11 -9.15 no
C119 Y1 N11 C16 -133.36 no
Si11 Y1 N12 C12 13.3(3) no
Si11 Y1 N12 C13 131.4(3) no
Si11 Y1 N12 C17 -112.6(3) no
O1 Y1 N12 C12 -113.2(4) no
O1 Y1 N12 C13 4.9(4) no
O1 Y1 N12 C17 120.9(3) no
N11 Y1 N12 C12 -7.6(3) no
N11 Y1 N12 C13 110.5(3) no
N11 Y1 N12 C17 -133.5(3) no
N13 Y1 N12 C12 -83.5(3) no
N13 Y1 N12 C13 34.6(3) no
N13 Y1 N12 C17 150.6(3) no
N14 Y1 N12 C12 42.6(4) no
N14 Y1 N12 C13 160.7(3) no
N14 Y1 N12 C17 -83.3(3) no
C119 Y1 N12 C12 155.35 no
C119 Y1 N12 C13 -86.55 no
C119 Y1 N12 C17 29.43 no
Si11 Y1 N13 C14 -106.2(3) no
Si11 Y1 N13 C15 13.2(3) no
Si11 Y1 N13 C110 130.2(3) no
O1 Y1 N13 C14 156.9(3) no
O1 Y1 N13 C15 -83.7(3) no
O1 Y1 N13 C110 33.2(3) no
N11 Y1 N13 C14 -84.1(3) no
N11 Y1 N13 C15 35.3(3) no
N11 Y1 N13 C110 152.3(3) no
N12 Y1 N13 C14 -11.2(3) no
N12 Y1 N13 C15 108.3(3) no
N12 Y1 N13 C110 -134.8(3) no
N14 Y1 N13 C14 -116.9(3) no
N14 Y1 N13 C15 2.6(4) no
N14 Y1 N13 C110 119.5(3) no
C119 Y1 N13 C14 68.91 no
C119 Y1 N13 C15 -171.69 no
C119 Y1 N13 C110 -54.74 no
Si11 Y1 N14 C115 -176.6(6) no
O1 Y1 N14 Si11 104.43(18) no
O1 Y1 N14 C115 -72.2(4) no
N11 Y1 N14 Si11 -14.04(16) no
N11 Y1 N14 C115 169.3(5) no
N12 Y1 N14 Si11 -65.8(2) no
N12 Y1 N14 C115 117.6(4) no
N13 Y1 N14 Si11 20.1(3) no
N13 Y1 N14 C115 -156.6(4) no
C119 Y1 N14 Si11 -165.29 no
C119 Y1 N14 C115 18.08 no
Si11 Y1 C119 Si12 171.51 no
O1 Y1 C119 Si12 -86.02 no
N11 Y1 C119 Si12 106.73 no
N12 Y1 C119 Si12 69.33 no
N13 Y1 C119 Si12 -0.71 no
N14 Y1 C119 Si12 -175.96 no
N14 Si11 N11 Y1 -15.77(17) no
N14 Si11 N11 C11 93.1(3) no
Y1 Si11 N11 C16 -117.3(4) no
Y1 Si11 N11 C11 108.8(3) no
C114 Si11 N14 Y1 -95.5(2) no
C114 Si11 N14 C115 81.6(4) no
C114 Si11 N11 Y1 106.0(2) no
C114 Si11 N11 C11 -145.1(3) no
C114 Si11 N11 C16 -11.3(4) no
N14 Si11 N11 C16 -133.1(4) no
C113 Si11 N11 Y1 -138.17(19) no
C113 Si11 N11 C11 -29.3(4) no
C113 Si11 N11 C16 104.5(4) no
C113 Si11 N14 C115 -47.6(5) no
N11 Si11 N14 Y1 18.4(2) no
N11 Si11 N14 C115 -164.6(4) no
Y1 Si11 N14 C115 177.1(5) no
C113 Si11 N14 Y1 135.3(2) no
C121 Si12 C119 Y1 -49.70 no
C122 Si12 C119 Y1 -168.41 no
C120 Si12 C119 Y1 72.48 no
C126 O1 C123 C124 -32.1(4) no
Y1 O1 C126 C125 -128.7(3) no
Y1 O1 C123 C124 138.5(3) no
C123 O1 C126 C125 41.6(5) no
C16 N11 C11 C12 68.7(5) no
Y1 N11 C11 C12 -55.8(5) no
Si11 N11 C11 C12 -152.7(4) no
C11 N11 C16 C15 -131.3(5) no
Y1 N11 C16 C15 -9.7(5) no
Si11 N11 C16 C15 96.0(5) no
C12 N12 C13 C14 62.3(6) no
Y1 N12 C12 C11 -17.3(5) no
C13 N12 C12 C11 -128.9(5) no
C17 N12 C12 C11 108.5(5) no
Y1 N12 C13 C14 -59.4(5) no
C13 N12 C17 C18 172.3(5) no
C13 N12 C17 C19 -60.1(6) no
C17 N12 C13 C14 -175.2(5) no
Y1 N12 C17 C18 63.6(5) no
Y1 N12 C17 C19 -168.8(4) no
C12 N12 C17 C18 -65.1(6) no
C12 N12 C17 C19 62.5(5) no
Y1 N13 C110 C112 -174.2(3) no
C14 N13 C110 C111 -63.8(5) no
Y1 N13 C14 C13 -15.5(5) no
C15 N13 C14 C13 -130.1(4) no
C110 N13 C14 C13 108.8(5) no
Y1 N13 C15 C16 -57.0(5) no
C14 N13 C15 C16 61.9(5) no
C110 N13 C15 C16 -176.0(4) no
Y1 N13 C110 C111 59.9(4) no
C15 N13 C110 C112 -60.5(5) no
C14 N13 C110 C112 62.0(5) no
C15 N13 C110 C111 173.7(4) no
Si11 N14 C115 C116 84.6(5) no
Y1 N14 C115 C116 -99.3(5) no
Y1 N14 C115 C117 138.2(4) no
Y1 N14 C115 C118 18.2(6) no
Si11 N14 C115 C117 -37.9(6) no
Si11 N14 C115 C118 -157.9(3) no
N11 C11 C12 N12 49.6(6) no
N12 C13 C14 N13 55.5(6) no
N13 C15 C16 N11 46.9(6) no
N13 C110 C111 H111' -170.02 no
N13 C110 C111 H111" 70.07 no
N13 C110 C111 H111 -50.06 no
C112 C110 C111 H111' 61.67 no
C112 C110 C111 H111" -58.24 no
C112 C110 C111 H111 -178.37 no
H110 C110 C111 H111' -54.53 no
H110 C110 C111 H111" -174.44 no
H110 C110 C111 H111 65.43 no
N13 C110 C112 H112' 179.64 no
N13 C110 C112 H112" 59.79 no
N13 C110 C112 H112 -60.29 no
C111 C110 C112 H112' -55.08 no
C111 C110 C112 H112" -174.94 no
C111 C110 C112 H112 64.98 no
H110 C110 C112 H112' 61.10 no
H110 C110 C112 H112" -58.75 no
H110 C110 C112 H112 -178.83 no
N14 C115 C116 H116' 177.57 no
N14 C115 C116 H116" 57.58 no
N14 C115 C116 H116 -62.45 no
C117 C115 C116 H116' -58.38 no
C117 C115 C116 H116" -178.37 no
C117 C115 C116 H116 61.60 no
C118 C115 C116 H116' 58.97 no
C118 C115 C116 H116" -61.03 no
C118 C115 C116 H116 178.94 no
N14 C115 C117 H117' 179.15 no
N14 C115 C117 H117" 59.13 no
N14 C115 C117 H117 -60.88 no
C116 C115 C117 H117' 56.82 no
C116 C115 C117 H117" -63.20 no
C116 C115 C117 H117 176.79 no
C118 C115 C117 H117' -60.17 no
C118 C115 C117 H117" 179.80 no
C118 C115 C117 H117 59.79 no
N14 C115 C118 H118' 179.51 no
N14 C115 C118 H118" 59.48 no
N14 C115 C118 H118 -60.51 no
C116 C115 C118 H118' -61.68 no
C116 C115 C118 H118" 178.29 no
C116 C115 C118 H118 58.31 no
C117 C115 C118 H118' 56.82 no
C117 C115 C118 H118" -63.21 no
C117 C115 C118 H118 176.81 no
C26 C21 B2 C27 -38.5(6) no
C26 C21 B2 C213 -159.3(4) no
C26 C21 B2 C219 82.5(5) no
B2 C21 C22 C23 178.5(5) no
C22 C21 C26 C25 -0.8(7) no
B2 C21 C26 C25 -176.8(5) no
C22 C21 B2 C27 145.8(4) no
C22 C21 B2 C213 25.0(6) no
C22 C21 B2 C219 -93.2(5) no
C26 C21 C22 C23 2.4(7) no
C21 C22 C23 C24 -2.5(8) no
H123' C123 C124 H124 130.57 no
H123 C123 C124 C125 130.09 no
H123 C123 C124 H124' -110.29 no
H123 C123 C124 H124 10.48 no
H123' C123 C124 C125 -109.82 no
O1 C123 C124 H124' 129.74 no
O1 C123 C124 H124 -109.49 no
H123' C123 C124 H124' 9.80 no
C22 C23 C24 C25 0.9(8) no
C123 C124 C125 H125' -104.45 no
C23 C24 C25 C26 0.6(8) no
H124 C124 C125 H125' 15.15 no
H124 C124 C125 H125 -106.43 no
C123 C124 C125 H125 133.96 no
H124' C124 C125 C126 -104.84 no
H124' C124 C125 H125' 135.93 no
H124' C124 C125 H125 14.34 no
H124 C124 C125 C126 134.38 no
H125 C125 C126 H126' 87.09 no
H125 C125 C126 H126 -34.30 no
C124 C125 C126 H126' -153.67 no
C124 C125 C126 H126 84.95 no
H125' C125 C126 O1 84.90 no
H125' C125 C126 H126' -34.39 no
H125' C125 C126 H126 -155.77 no
H125 C125 C126 O1 -153.63 no
C24 C25 C26 C21 -0.7(8) no
C212 C27 C28 C29 1.4(8) no
B2 C27 C28 C29 -179.7(5) no
C28 C27 B2 C21 74.4(6) no
C28 C27 B2 C213 -164.8(5) no
C28 C27 B2 C219 -45.2(7) no
C212 C27 B2 C21 -106.8(6) no
C212 C27 B2 C213 14.0(7) no
C212 C27 B2 C219 133.6(5) no
C28 C27 C212 C211 -1.1(8) no
B2 C27 C212 C211 -180.0(5) no
C27 C28 C29 C210 -0.3(9) no
C28 C29 C210 C211 -1.2(8) no
C29 C210 C211 C212 1.4(8) no
C210 C211 C212 C27 -0.3(9) no
C218 C213 B2 C219 -16.0(6) no
C214 C213 C218 C217 1.6(6) no
C214 C213 B2 C27 -73.9(5) no
C214 C213 B2 C219 165.7(4) no
C218 C213 B2 C27 104.4(5) no
C218 C213 C214 C215 -1.3(6) no
B2 C213 C214 C215 177.2(4) no
B2 C213 C218 C217 -176.9(4) no
C214 C213 B2 C21 48.3(5) no
C218 C213 B2 C21 -133.4(4) no
C213 C214 C215 C216 0.9(7) no
C214 C215 C216 C217 -0.7(7) no
C215 C216 C217 C218 1.1(7) no
C216 C217 C218 C213 -1.6(7) no
C220 C219 C224 C223 -0.7(8) no
B2 C219 C224 C223 175.0(5) no
B2 C219 C220 C221 -173.5(5) no
C224 C219 B2 C21 29.1(6) no
C224 C219 B2 C27 150.9(5) no
C224 C219 B2 C213 -89.3(5) no
C220 C219 B2 C21 -155.5(5) no
C220 C219 B2 C27 -33.7(6) no
C220 C219 B2 C213 86.1(5) no
C224 C219 C220 C221 2.2(8) no
C219 C220 C221 C222 -2.7(9) no
C220 C221 C222 C223 1.6(9) no
C221 C222 C223 C224 -0.2(9) no
C222 C223 C224 C219 -0.2(9) no
